data_7226432
loop_
_publ_author_name
'Wang, Xiuli'
'Wu, Xiaomei'
'Liu, Guocheng'
'Lin, Hongyan'
'Wang, Xiang'

_publ_section_title
;
 A series of pyridyl-amide-based ZnII/CdII coordination polymers and their
 polypyrrole-functionalized composite materials for tuning their
 photocatalytic properties
;
_journal_name_full 'RSC Adv.'
_journal_paper_doi 10.1039/C6RA18428F
_journal_year 2016
_chemical_formula_sum 'C32 H25 Cd N5 O11'
_chemical_formula_weight 767.97
_space_group_crystal_system monoclinic
_space_group_IT_number 14
_space_group_name_Hall '-P 2yn'
_space_group_name_H-M_alt 'P 1 21/n 1'
_symmetry_space_group_name_Hall '-P 2yn'
_symmetry_space_group_name_H-M 'P 1 21/n 1'
_atom_sites_solution_hydrogens mixed
_audit_creation_method SHELXL-2014/7
_audit_update_record
;
2016-07-16 deposited with the CCDC.
2016-08-30 downloaded from the CCDC.
;
_cell_angle_alpha 90
_cell_angle_beta 110.9170(10)
_cell_angle_gamma 90
_cell_formula_units_Z 4
_cell_length_a 10.3766(4)
_cell_length_b 24.7578(10)
_cell_length_c 12.8736(5)
_cell_measurement_reflns_used 6190
_cell_measurement_temperature 296(2)
_cell_measurement_theta_max 0.932
_cell_measurement_theta_min 0.911
_cell_volume 3089.3(2)
_computing_structure_refinement 'SHELXL-2014/7 (Sheldrick, 2014)'
_diffrn_ambient_temperature 296(2)
_diffrn_measured_fraction_theta_full 1.000
_diffrn_measured_fraction_theta_max 0.998
_diffrn_measurement_device_type 'CCD area detector'
_diffrn_radiation_type MoK\a
_diffrn_radiation_wavelength 0.71073
_diffrn_reflns_av_R_equivalents 0.0332
_diffrn_reflns_av_unetI/netI 0.0406
_diffrn_reflns_Laue_measured_fraction_full 1.000
_diffrn_reflns_Laue_measured_fraction_max 0.998
_diffrn_reflns_limit_h_max 13
_diffrn_reflns_limit_h_min -10
_diffrn_reflns_limit_k_max 32
_diffrn_reflns_limit_k_min -32
_diffrn_reflns_limit_l_max 14
_diffrn_reflns_limit_l_min -17
_diffrn_reflns_number 22513
_diffrn_reflns_point_group_measured_fraction_full 1.000
_diffrn_reflns_point_group_measured_fraction_max 0.998
_diffrn_reflns_theta_full 25.242
_diffrn_reflns_theta_max 28.216
_diffrn_reflns_theta_min 1.645
_exptl_absorpt_coefficient_mu 0.779
_exptl_absorpt_correction_type multi-scan
_exptl_crystal_colour colorless
_exptl_crystal_density_diffrn 1.651
_exptl_crystal_description block
_exptl_crystal_F_000 1552
_exptl_crystal_size_max 0.140
_exptl_crystal_size_mid 0.100
_exptl_crystal_size_min 0.090
_exptl_transmission_factor_max 0.933
_exptl_transmission_factor_min 0.899
_refine_diff_density_max 0.775
_refine_diff_density_min -0.530
_refine_diff_density_rms 0.067
_refine_ls_extinction_method none
_refine_ls_goodness_of_fit_ref 1.000
_refine_ls_hydrogen_treatment constr
_refine_ls_matrix_type full
_refine_ls_number_parameters 442
_refine_ls_number_reflns 7593
_refine_ls_number_restraints 1
_refine_ls_restrained_S_all 21.748
_refine_ls_R_factor_all 0.0536
_refine_ls_R_factor_gt 0.0335
_refine_ls_shift/su_max 0.003
_refine_ls_shift/su_mean 0.000
_refine_ls_structure_factor_coef Fsqd
_refine_ls_weighting_details 'w=1/[\s^2^(Fo^2^)+(0.0374P)^2^+0.7609P] where P=(Fo^2^+2Fc^2^)/3'
_refine_ls_weighting_scheme calc
_refine_ls_wR_factor_gt 0.0712
_refine_ls_wR_factor_ref 0.0785
_reflns_Friedel_coverage 0.000
_reflns_number_gt 5849
_reflns_number_total 7593
_reflns_threshold_expression 'I > 2\s(I)'
_cod_data_source_file c6ra18428f2.cif
_cod_data_source_block 1
_cod_depositor_comments
;
The following automatic conversions were performed:

'_exptl_absorpt_correction_type' value 'Multi-scan' changed to
'multi-scan' according to
/usr/data/users/saulius/crontab/automatic-downloads/rss-feeds/RSC/lib/dictionaries/cif_core.dic
dictionary named 'cif_core.dic' version 2.4.2 from 2011-04-26.

Automatic conversion script
Id: cif_fix_values 4268 2015-11-12 08:31:59Z antanas 
;
_cod_database_code 7226432
_shelx_shelxl_version_number 2014/7
_shelx_space_group_comment
;
The symmetry employed for this shelxl refinement is uniquely defined
by the following loop, which should always be used as a source of
symmetry information in preference to the above space-group names.
They are only intended as comments.
;
_shelx_estimated_absorpt_t_min 0.899
_shelx_estimated_absorpt_t_max 0.933

loop_
_space_group_symop_operation_xyz
'x, y, z'
'-x+1/2, y+1/2, -z+1/2'
'-x, -y, -z'
'x-1/2, -y-1/2, z-1/2'

loop_
_atom_site_label
_atom_site_type_symbol
_atom_site_fract_x
_atom_site_fract_y
_atom_site_fract_z
_atom_site_U_iso_or_equiv
_atom_site_adp_type
_atom_site_occupancy
_atom_site_site_symmetry_order
_atom_site_calc_flag
_atom_site_refinement_flags_posn
_atom_site_refinement_flags_adp
Cd1 Cd 0.08692(2) 0.55913(2) 0.85519(2) 0.02756(6) Uani 1 1 d . .
O1 O 0.26010(17) 0.60938(7) 0.85153(16) 0.0393(4) Uani 1 1 d . .
C1 C 0.3553(2) 0.58831(10) 0.8259(2) 0.0286(5) Uani 1 1 d . .
O1W O 0.23239(19) 0.53400(8) 1.03115(15) 0.0493(5) Uani 1 1 d . .
H1WA H 0.3186 0.5319 1.0676 0.059 Uiso 1 1 d R U
H1WB H 0.1920 0.5129 1.0618 0.059 Uiso 1 1 d R U
N1 N -0.0427(2) 0.56916(9) 0.66296(18) 0.0376(5) Uani 1 1 d . .
O2 O 0.34646(19) 0.54408(7) 0.77717(16) 0.0412(5) Uani 1 1 d . .
C2 C 0.4873(2) 0.62092(9) 0.85711(19) 0.0262(5) Uani 1 1 d . .
N2 N -0.2971(2) 0.47578(9) 0.47792(17) 0.0356(5) Uani 1 1 d . .
H2A H -0.3130 0.4642 0.4115 0.043 Uiso 1 1 calc R U
O2W O 0.4894(2) 0.54716(7) 1.20845(16) 0.0433(5) Uani 1 1 d . .
H2WA H 0.5167 0.5613 1.2729 0.052 Uiso 1 1 d DR U
H2WB H 0.5401 0.5198 1.2110 0.052 Uiso 1 1 d R U
O3 O -0.13378(17) 0.55031(7) 0.88154(15) 0.0345(4) Uani 1 1 d . .
N3 N -1.1831(2) 0.14018(8) 0.31828(19) 0.0381(5) Uani 1 1 d . .
H3B H -1.1171 0.1180 0.3239 0.046 Uiso 1 1 calc DR U
C3 C 0.4848(2) 0.67558(10) 0.88132(19) 0.0296(5) Uani 1 1 d . .
H3A H 0.4041 0.6920 0.8813 0.036 Uiso 1 1 calc R U
O4 O 0.96319(16) 0.63034(7) 0.89532(15) 0.0368(4) Uani 1 1 d . .
N4 N -1.4201(2) 0.03499(9) 0.33422(17) 0.0334(5) Uani 1 1 d . .
C4 C 0.6049(2) 0.70477(9) 0.9053(2) 0.0301(5) Uani 1 1 d . .
N5 N 0.5992(3) 0.76336(9) 0.9228(2) 0.0436(6) Uani 1 1 d . .
O5 O 0.6848(2) 0.79150(8) 0.9035(2) 0.0688(7) Uani 1 1 d . .
C5 C 0.7284(2) 0.68211(10) 0.90958(19) 0.0292(5) Uani 1 1 d . .
H5A H 0.8077 0.7030 0.9265 0.035 Uiso 1 1 calc R U
C6 C 0.7310(2) 0.62732(9) 0.88791(18) 0.0260(5) Uani 1 1 d . .
O6 O 0.5083(3) 0.78077(9) 0.9527(2) 0.0686(7) Uani 1 1 d . .
O7 O -0.3741(2) 0.47035(8) 0.62180(16) 0.0456(5) Uani 1 1 d . .
C7 C 0.6095(2) 0.59767(10) 0.85976(19) 0.0269(5) Uani 1 1 d . .
H7A H 0.6105 0.5613 0.8423 0.032 Uiso 1 1 calc R U
O8 O -0.6046(2) 0.24877(8) 0.3824(2) 0.0546(6) Uani 1 1 d . .
C8 C 0.8626(2) 0.60116(10) 0.88951(19) 0.0270(5) Uani 1 1 d . .
O9 O -1.2422(2) 0.22884(8) 0.2959(2) 0.0633(6) Uani 1 1 d . .
C9 C -0.0009(3) 0.59482(11) 0.5905(2) 0.0417(6) Uani 1 1 d . .
H9A H 0.0676 0.6210 0.6162 0.050 Uiso 1 1 calc R U
C10 C -0.0551(3) 0.58407(13) 0.4790(2) 0.0516(8) Uani 1 1 d . .
H10A H -0.0257 0.6032 0.4294 0.062 Uiso 1 1 calc R U
C11 C -0.1547(3) 0.54409(12) 0.4412(2) 0.0437(7) Uani 1 1 d . .
H11A H -0.1899 0.5351 0.3661 0.052 Uiso 1 1 calc R U
C12 C -0.2009(2) 0.51802(10) 0.5149(2) 0.0310(5) Uani 1 1 d . .
C13 C -0.1441(3) 0.53284(12) 0.6256(2) 0.0395(6) Uani 1 1 d . .
H13A H -0.1778 0.5169 0.6761 0.047 Uiso 1 1 calc R U
C14 C -0.3679(3) 0.45129(10) 0.5361(2) 0.0345(6) Uani 1 1 d . .
C15 C -0.4350(3) 0.39908(10) 0.4897(2) 0.0339(6) Uani 1 1 d . .
C16 C -0.3842(3) 0.36563(10) 0.4274(2) 0.0355(6) Uani 1 1 d . .
H16A H -0.3091 0.3768 0.4095 0.043 Uiso 1 1 calc R U
C17 C -0.4430(3) 0.31584(11) 0.3914(2) 0.0367(6) Uani 1 1 d . .
H17A H -0.4079 0.2934 0.3499 0.044 Uiso 1 1 calc R U
C18 C -0.5547(3) 0.29992(10) 0.4179(2) 0.0390(6) Uani 1 1 d . .
C19 C -0.6061(3) 0.33217(12) 0.4812(3) 0.0516(8) Uani 1 1 d . .
H19A H -0.6810 0.3208 0.4991 0.062 Uiso 1 1 calc R U
C20 C -0.5454(3) 0.38141(12) 0.5176(3) 0.0459(7) Uani 1 1 d . .
H20A H -0.5787 0.4031 0.5614 0.055 Uiso 1 1 calc R U
C21 C -0.7405(3) 0.23700(11) 0.3661(2) 0.0392(6) Uani 1 1 d . .
C22 C -0.8480(3) 0.26914(11) 0.3009(3) 0.0476(7) Uani 1 1 d . .
H22A H -0.8297 0.3008 0.2697 0.057 Uiso 1 1 calc R U
C23 C -0.9818(3) 0.25419(11) 0.2824(2) 0.0428(7) Uani 1 1 d . .
H23A H -1.0542 0.2761 0.2399 0.051 Uiso 1 1 calc R U
C24 C -1.0094(3) 0.20610(10) 0.3271(2) 0.0353(6) Uani 1 1 d . .
C25 C -0.9001(3) 0.17434(10) 0.3917(2) 0.0354(6) Uani 1 1 d . .
H25A H -0.9180 0.1422 0.4215 0.043 Uiso 1 1 calc R U
C26 C -0.7655(3) 0.18954(10) 0.4126(2) 0.0379(6) Uani 1 1 d . .
H26A H -0.6927 0.1683 0.4571 0.045 Uiso 1 1 calc R U
C27 C -1.1556(3) 0.19357(10) 0.3109(2) 0.0385(6) Uani 1 1 d . .
C28 C -1.3071(3) 0.11744(10) 0.3176(2) 0.0315(5) Uani 1 1 d . .
C29 C -1.3081(2) 0.06211(10) 0.3361(2) 0.0298(5) Uani 1 1 d . .
H29A H -1.2264 0.0430 0.3505 0.036 Uiso 1 1 calc R U
C30 C -1.5370(3) 0.06335(11) 0.3162(2) 0.0407(6) Uani 1 1 d . .
H30A H -1.6157 0.0452 0.3157 0.049 Uiso 1 1 calc R U
C31 C -1.5440(3) 0.11804(11) 0.2986(2) 0.0423(7) Uani 1 1 d . .
H31A H -1.6265 0.1363 0.2863 0.051 Uiso 1 1 calc R U
C32 C -1.4287(3) 0.14604(11) 0.2990(2) 0.0402(6) Uani 1 1 d . .
H32A H -1.4323 0.1831 0.2872 0.048 Uiso 1 1 calc R U

loop_
_atom_site_aniso_label
_atom_site_aniso_U_11
_atom_site_aniso_U_22
_atom_site_aniso_U_33
_atom_site_aniso_U_23
_atom_site_aniso_U_13
_atom_site_aniso_U_12
Cd1 0.02023(9) 0.02885(10) 0.03375(10) -0.00212(8) 0.00983(7) -0.00174(8)
O1 0.0259(9) 0.0410(10) 0.0560(12) -0.0058(9) 0.0208(8) -0.0053(8)
C1 0.0235(11) 0.0300(13) 0.0318(13) 0.0049(10) 0.0093(10) -0.0031(10)
O1W 0.0378(11) 0.0562(13) 0.0437(11) 0.0170(10) 0.0021(9) -0.0133(10)
N1 0.0340(11) 0.0442(13) 0.0329(12) -0.0022(10) 0.0099(9) -0.0127(10)
O2 0.0318(10) 0.0300(9) 0.0602(12) -0.0077(9) 0.0146(9) -0.0080(8)
C2 0.0228(11) 0.0287(12) 0.0281(12) 0.0014(10) 0.0102(9) -0.0022(10)
N2 0.0370(12) 0.0358(12) 0.0317(11) -0.0046(9) 0.0095(9) -0.0123(10)
O2W 0.0423(11) 0.0371(11) 0.0504(11) -0.0016(9) 0.0162(9) 0.0001(9)
O3 0.0305(9) 0.0297(10) 0.0481(11) 0.0036(8) 0.0198(8) 0.0040(7)
N3 0.0305(11) 0.0273(11) 0.0584(14) 0.0013(10) 0.0182(10) -0.0016(9)
C3 0.0259(11) 0.0307(12) 0.0350(13) 0.0004(10) 0.0141(10) 0.0042(10)
O4 0.0224(8) 0.0369(10) 0.0532(11) -0.0037(8) 0.0161(8) -0.0034(8)
N4 0.0334(11) 0.0289(11) 0.0411(13) 0.0026(9) 0.0174(10) 0.0002(9)
C4 0.0328(13) 0.0237(12) 0.0330(13) -0.0031(10) 0.0107(10) -0.0017(10)
N5 0.0424(13) 0.0276(12) 0.0505(14) -0.0054(10) 0.0040(11) 0.0014(11)
O5 0.0527(13) 0.0325(11) 0.109(2) -0.0021(12) 0.0145(13) -0.0155(11)
C5 0.0243(11) 0.0310(13) 0.0303(12) -0.0011(10) 0.0074(10) -0.0049(10)
C6 0.0235(11) 0.0275(12) 0.0274(12) 0.0007(9) 0.0094(9) 0.0006(10)
O6 0.0815(17) 0.0393(12) 0.0927(18) -0.0117(12) 0.0407(15) 0.0141(12)
O7 0.0449(11) 0.0499(12) 0.0484(12) -0.0129(10) 0.0242(9) -0.0161(10)
C7 0.0236(11) 0.0229(11) 0.0344(13) -0.0014(10) 0.0107(10) -0.0020(9)
O8 0.0437(11) 0.0308(10) 0.0995(17) -0.0103(11) 0.0379(12) -0.0117(9)
C8 0.0221(11) 0.0333(13) 0.0257(12) 0.0018(10) 0.0087(9) 0.0012(10)
O9 0.0471(12) 0.0311(11) 0.113(2) 0.0088(12) 0.0297(13) 0.0054(10)
C9 0.0409(15) 0.0386(15) 0.0440(16) 0.0015(12) 0.0133(12) -0.0114(13)
C10 0.0572(19) 0.0591(19) 0.0395(16) 0.0100(14) 0.0183(14) -0.0196(16)
C11 0.0484(17) 0.0532(17) 0.0292(14) -0.0021(12) 0.0137(12) -0.0136(14)
C12 0.0308(12) 0.0305(13) 0.0303(13) 0.0016(10) 0.0090(10) -0.0012(11)
C13 0.0391(14) 0.0454(16) 0.0325(14) 0.0020(12) 0.0111(11) -0.0135(13)
C14 0.0259(12) 0.0381(15) 0.0385(14) -0.0005(11) 0.0103(11) -0.0029(11)
C15 0.0306(13) 0.0340(14) 0.0354(14) 0.0017(11) 0.0097(11) -0.0017(11)
C16 0.0332(13) 0.0373(14) 0.0369(14) 0.0031(11) 0.0136(11) -0.0060(11)
C17 0.0358(14) 0.0348(14) 0.0409(14) 0.0024(12) 0.0155(11) -0.0016(11)
C18 0.0350(14) 0.0292(13) 0.0533(17) 0.0006(12) 0.0162(12) -0.0051(11)
C19 0.0429(16) 0.0439(17) 0.079(2) -0.0109(16) 0.0351(16) -0.0142(14)
C20 0.0372(15) 0.0442(17) 0.0633(19) -0.0102(14) 0.0263(14) -0.0080(13)
C21 0.0399(15) 0.0312(14) 0.0516(17) -0.0084(12) 0.0226(13) -0.0096(12)
C22 0.0536(18) 0.0325(15) 0.0600(19) 0.0080(13) 0.0243(15) -0.0093(14)
C23 0.0451(16) 0.0301(14) 0.0498(17) 0.0076(12) 0.0128(13) -0.0007(13)
C24 0.0383(14) 0.0265(13) 0.0408(15) 0.0004(11) 0.0139(12) -0.0047(11)
C25 0.0413(14) 0.0251(12) 0.0426(14) 0.0032(11) 0.0183(12) -0.0054(11)
C26 0.0396(14) 0.0288(13) 0.0467(15) 0.0016(12) 0.0171(12) 0.0001(12)
C27 0.0380(14) 0.0292(13) 0.0487(16) 0.0021(12) 0.0158(12) -0.0001(12)
C28 0.0316(12) 0.0315(13) 0.0320(13) -0.0028(10) 0.0122(10) 0.0001(11)
C29 0.0277(12) 0.0283(12) 0.0348(13) -0.0007(10) 0.0128(10) 0.0006(10)
C30 0.0352(14) 0.0373(15) 0.0560(17) 0.0034(13) 0.0239(13) 0.0021(12)
C31 0.0319(13) 0.0414(15) 0.0574(18) 0.0016(14) 0.0206(13) 0.0090(12)
C32 0.0415(15) 0.0302(14) 0.0512(17) 0.0011(12) 0.0192(13) 0.0046(12)

loop_
_atom_type_symbol
_atom_type_description
_atom_type_scat_dispersion_real
_atom_type_scat_dispersion_imag
_atom_type_scat_source
C C 0.0033 0.0016 'International Tables Vol C Tables 4.2.6.8 and 6.1.1.4'
H H 0.0000 0.0000 'International Tables Vol C Tables 4.2.6.8 and 6.1.1.4'
N N 0.0061 0.0033 'International Tables Vol C Tables 4.2.6.8 and 6.1.1.4'
O O 0.0106 0.0060 'International Tables Vol C Tables 4.2.6.8 and 6.1.1.4'
Cd Cd -0.8075 1.2024 'International Tables Vol C Tables 4.2.6.8 and 6.1.1.4'

loop_
_geom_angle_atom_site_label_1
_geom_angle_atom_site_label_2
_geom_angle_atom_site_label_3
_geom_angle
_geom_angle_site_symmetry_1
_geom_angle_site_symmetry_3
O1 Cd1 O1W 85.45(7) . .
O1 Cd1 N4 123.48(7) . 4_766
O1W Cd1 N4 80.10(7) . 4_766
O1 Cd1 O4 95.46(6) . 1_455
O1W Cd1 O4 101.75(7) . 1_455
N4 Cd1 O4 140.90(7) 4_766 1_455
O1 Cd1 N1 94.69(7) . .
O1W Cd1 N1 168.20(8) . .
N4 Cd1 N1 90.07(7) 4_766 .
O4 Cd1 N1 89.99(7) 1_455 .
O1 Cd1 O3 150.15(6) . .
O1W Cd1 O3 99.00(7) . .
N4 Cd1 O3 86.28(6) 4_766 .
O4 Cd1 O3 54.69(6) 1_455 .
N1 Cd1 O3 86.76(7) . .
O1 Cd1 C8 122.61(7) . 1_455
O1W Cd1 C8 103.91(7) . 1_455
N4 Cd1 C8 113.89(7) 4_766 1_455
O4 Cd1 C8 27.23(6) 1_455 1_455
N1 Cd1 C8 85.98(7) . 1_455
O3 Cd1 C8 27.63(6) . 1_455
C1 O1 Cd1 119.61(16) . .
O2 C1 O1 124.7(2) . .
O2 C1 C2 119.9(2) . .
O1 C1 C2 115.4(2) . .
C9 N1 C13 118.9(2) . .
C9 N1 Cd1 125.40(18) . .
C13 N1 Cd1 112.69(17) . .
C7 C2 C3 119.4(2) . .
C7 C2 C1 121.3(2) . .
C3 C2 C1 119.4(2) . .
C14 N2 C12 126.9(2) . .
C8 O3 Cd1 88.80(14) 1_455 .
C27 N3 C28 127.1(2) . .
C4 C3 C2 118.2(2) . .
C8 O4 Cd1 93.65(14) . 1_655
C29 N4 C30 117.7(2) . .
C29 N4 Cd1 120.47(16) . 4_465
C30 N4 Cd1 121.76(17) . 4_465
C3 C4 C5 123.2(2) . .
C3 C4 N5 118.0(2) . .
C5 C4 N5 118.8(2) . .
O6 N5 O5 124.3(2) . .
O6 N5 C4 118.3(2) . .
O5 N5 C4 117.3(2) . .
C4 C5 C6 118.3(2) . .
C5 C6 C7 119.2(2) . .
C5 C6 C8 120.1(2) . .
C7 C6 C8 120.7(2) . .
C2 C7 C6 121.7(2) . .
C21 O8 C18 119.0(2) . .
O4 C8 O3 122.1(2) . 1_655
O4 C8 C6 119.1(2) . .
O3 C8 C6 118.7(2) 1_655 .
O4 C8 Cd1 59.13(12) . 1_655
O3 C8 Cd1 63.57(12) 1_655 1_655
C6 C8 Cd1 170.16(16) . 1_655
N1 C9 C10 122.1(3) . .
C9 C10 C11 118.8(3) . .
C12 C11 C10 119.6(3) . .
C11 C12 C13 117.6(2) . .
C11 C12 N2 119.8(2) . .
C13 C12 N2 122.4(2) . .
N1 C13 C12 122.7(2) . .
O7 C14 N2 122.4(2) . .
O7 C14 C15 122.0(2) . .
N2 C14 C15 115.6(2) . .
C16 C15 C20 118.8(2) . .
C16 C15 C14 122.2(2) . .
C20 C15 C14 118.7(2) . .
C17 C16 C15 121.0(2) . .
C18 C17 C16 118.9(3) . .
C17 C18 C19 121.2(2) . .
C17 C18 O8 115.4(2) . .
C19 C18 O8 123.2(2) . .
C20 C19 C18 119.3(3) . .
C19 C20 C15 120.7(3) . .
O8 C21 C22 121.9(2) . .
O8 C21 C26 116.9(3) . .
C22 C21 C26 121.1(3) . .
C23 C22 C21 119.8(3) . .
C22 C23 C24 120.1(3) . .
C25 C24 C23 119.1(2) . .
C25 C24 C27 122.7(2) . .
C23 C24 C27 118.0(2) . .
C26 C25 C24 121.2(2) . .
C25 C26 C21 118.7(3) . .
O9 C27 N3 123.0(3) . .
O9 C27 C24 122.0(2) . .
N3 C27 C24 114.9(2) . .
C29 C28 C32 118.0(2) . .
C29 C28 N3 117.2(2) . .
C32 C28 N3 124.8(2) . .
N4 C29 C28 123.5(2) . .
N4 C30 C31 122.3(3) . .
C30 C31 C32 120.0(3) . .
C31 C32 C28 118.5(2) . .

loop_
_geom_bond_atom_site_label_1
_geom_bond_atom_site_label_2
_geom_bond_distance
_geom_bond_site_symmetry_2
Cd1 O1 2.2000(17) .
Cd1 O1W 2.3141(17) .
Cd1 N4 2.344(2) 4_766
Cd1 O4 2.3446(17) 1_455
Cd1 N1 2.370(2) .
Cd1 O3 2.4418(17) .
Cd1 C8 2.726(2) 1_455
O1 C1 1.261(3) .
C1 O2 1.249(3) .
C1 C2 1.515(3) .
N1 C9 1.323(3) .
N1 C13 1.336(3) .
C2 C7 1.382(3) .
C2 C3 1.391(3) .
N2 C14 1.364(3) .
N2 C12 1.406(3) .
O3 C8 1.265(3) 1_455
N3 C27 1.363(3) .
N3 C28 1.402(3) .
C3 C4 1.377(3) .
O4 C8 1.250(3) .
O4 Cd1 2.3446(17) 1_655
N4 C29 1.335(3) .
N4 C30 1.348(3) .
N4 Cd1 2.344(2) 4_465
C4 C5 1.382(3) .
C4 N5 1.472(3) .
N5 O6 1.218(3) .
N5 O5 1.222(3) .
C5 C6 1.387(3) .
C6 C7 1.391(3) .
C6 C8 1.504(3) .
O7 C14 1.222(3) .
O8 C21 1.381(3) .
O8 C18 1.383(3) .
C8 O3 1.265(3) 1_655
C8 Cd1 2.726(2) 1_655
O9 C27 1.218(3) .
C9 C10 1.368(4) .
C10 C11 1.388(4) .
C11 C12 1.368(4) .
C12 C13 1.383(3) .
C14 C15 1.488(3) .
C15 C16 1.382(4) .
C15 C20 1.388(4) .
C16 C17 1.380(4) .
C17 C18 1.377(4) .
C18 C19 1.377(4) .
C19 C20 1.375(4) .
C21 C22 1.383(4) .
C21 C26 1.384(4) .
C22 C23 1.374(4) .
C23 C24 1.396(4) .
C24 C25 1.387(4) .
C24 C27 1.488(4) .
C25 C26 1.377(3) .
C28 C29 1.391(3) .
C28 C32 1.391(3) .
C30 C31 1.371(4) .
C31 C32 1.381(4) .
